data_7151712
loop_
_publ_author_name
'Cheetham, Caroline A.'
'Massey, Richard S.'
'Pira, Silvain L.'
'Pritchard, Robin G.'
'Wallace, Timothy W.'

_publ_section_title
;
 Atroposelective formation of dibenz[c,e]azepines via intramolecular
 direct arylation with centre-axis chirality transfer.
;
_journal_issue 6
_journal_name_full 'Organic &amp; biomolecular chemistry'
_journal_page_first 1831
_journal_page_last 1838
_journal_paper_doi 10.1039/C0OB00889C
_journal_volume 9
_journal_year 2011
_chemical_compound_source 'synthesis as described'
_chemical_formula_moiety 'C25 H25 N1 O2'
_chemical_formula_sum 'C25 H25 N O2'
_chemical_formula_weight 371.46
_chemical_name_systematic
;
?
;
_space_group_IT_number 14
_symmetry_cell_setting monoclinic
_symmetry_Int_Tables_number 14
_symmetry_space_group_name_Hall '-P 2ybc'
_symmetry_space_group_name_H-M 'P 1 21/c 1'
_atom_sites_solution_hydrogens geom
_atom_sites_solution_primary direct
_atom_sites_solution_secondary difmap
_audit_conform_dict_location ftp://ftp.iucr.org/pub/cif_core.dic
_audit_conform_dict_name cif_core.dic
_audit_conform_dict_version 2.4
_audit_creation_date 2010-06-23T10:53:30-00:00
_audit_creation_method 'WinGX routine CIF_UPDATE'
_cell_angle_alpha 90
_cell_angle_beta 92.978(2)
_cell_angle_gamma 90
_cell_formula_units_Z 4
_cell_length_a 9.4053(3)
_cell_length_b 9.7021(4)
_cell_length_c 21.9587(10)
_cell_measurement_reflns_used 3809
_cell_measurement_temperature 100(2)
_cell_measurement_theta_max 27.485
_cell_measurement_theta_min 0.998
_cell_measurement_wavelength 0.71073
_cell_volume 2001.05(14)
_computing_cell_refinement 'HKL Scalepack (Otwinowski & Minor 1997)'
_computing_data_collection 'Collect (Nonius BV, 1997-2000)'
_computing_data_reduction 'HKL Denzo and Scalepack (Otwinowski & Minor 1997)'
_computing_molecular_graphics 'Ortep-3 for Windows (Farrugia, 1997)'
_computing_publication_material 'WinGX publication routines (Farrugia, 1999)'
_computing_structure_refinement 'SHELXL-97 (Sheldrick, 2008)'
_computing_structure_solution 'SIR92 (Giacovazzo et al, 1993)'
_diffrn_ambient_temperature 100(2)
_diffrn_detector 'CCD plate'
_diffrn_detector_area_resol_mean 9
_diffrn_measured_fraction_theta_full 0.997
_diffrn_measured_fraction_theta_max 0.997
_diffrn_measurement_device '95mm CCD camera on \k-goniostat'
_diffrn_measurement_device_type KappaCCD
_diffrn_measurement_method 'CCD rotation images, thick slices'
_diffrn_orient_matrix_type 'by Nonius Collect from scalepack cell'
_diffrn_orient_matrix_UB_11 0.131124E-1
_diffrn_orient_matrix_UB_12 0.101177
_diffrn_orient_matrix_UB_13 0.6928E-2
_diffrn_orient_matrix_UB_21 0.101238
_diffrn_orient_matrix_UB_22 -0.163624E-1
_diffrn_orient_matrix_UB_23 0.143542E-1
_diffrn_orient_matrix_UB_31 0.302344E-1
_diffrn_orient_matrix_UB_32 0.109088E-1
_diffrn_orient_matrix_UB_33 -0.427255E-1
_diffrn_radiation_monochromator graphite
_diffrn_radiation_probe x-ray
_diffrn_radiation_type MoK\a
_diffrn_radiation_wavelength 0.71073
_diffrn_reflns_av_R_equivalents 0.097
_diffrn_reflns_av_unetI/netI 0.0835
_diffrn_reflns_limit_h_max 11
_diffrn_reflns_limit_h_min 0
_diffrn_reflns_limit_k_max 11
_diffrn_reflns_limit_k_min 0
_diffrn_reflns_limit_l_max 26
_diffrn_reflns_limit_l_min -26
_diffrn_reflns_number 14457
_diffrn_reflns_reduction_process
;
Scaled and merged with Sortav
R.H. Blessing, (1987) Cryst. Rev. 1, 3-58
R.H. Blessing, (1989) J. Appl. Cryst. 22, 396-397
;
_diffrn_reflns_theta_full 25.5
_diffrn_reflns_theta_max 25.5
_diffrn_reflns_theta_min 3.02
_diffrn_source 'Enraf Nonius FR590'
_exptl_absorpt_coefficient_mu 0.077
_exptl_absorpt_correction_type none
_exptl_crystal_colour colourless
_exptl_crystal_density_diffrn 1.233
_exptl_crystal_density_method 'not measured'
_exptl_crystal_description prism
_exptl_crystal_F_000 792
_exptl_crystal_size_max 0.25
_exptl_crystal_size_mid 0.15
_exptl_crystal_size_min 0.1
_refine_diff_density_max 0.411
_refine_diff_density_min -0.405
_refine_diff_density_rms 0.085
_refine_ls_extinction_coef 0.0046(12)
_refine_ls_extinction_expression Fc^*^=kFc[1+0.001xFc^2^\l^3^/sin(2\q)]^-1/4^
_refine_ls_extinction_method SHELXL
_refine_ls_goodness_of_fit_ref 1.056
_refine_ls_hydrogen_treatment refall
_refine_ls_matrix_type full
_refine_ls_number_parameters 354
_refine_ls_number_reflns 3710
_refine_ls_number_restraints 0
_refine_ls_restrained_S_all 1.056
_refine_ls_R_factor_all 0.1888
_refine_ls_R_factor_gt 0.0861
_refine_ls_shift/su_max 0.001
_refine_ls_shift/su_mean 0
_refine_ls_structure_factor_coef Fsqd
_refine_ls_weighting_details 'calc w=1/[\s^2^(Fo^2^)+(0.0100P)^2^+8.0000P] where P=(Fo^2^+2Fc^2^)/3'
_refine_ls_weighting_scheme calc
_refine_ls_wR_factor_gt 0.166
_refine_ls_wR_factor_ref 0.2154
_reflns_number_gt 1711
_reflns_number_total 3710
_reflns_threshold_expression >2\s(I)
_cod_data_source_file C0OB00889C.TXT
_cod_data_source_block rob
_cod_original_sg_symbol_H-M 'P 21/c'
_cod_database_code 7151712

loop_
_symmetry_equiv_pos_as_xyz
'x, y, z'
'-x, y+1/2, -z+1/2'
'-x, -y, -z'
'x, -y-1/2, z-1/2'

loop_
_atom_site_label
_atom_site_type_symbol
_atom_site_fract_x
_atom_site_fract_y
_atom_site_fract_z
_atom_site_U_iso_or_equiv
_atom_site_adp_type
_atom_site_occupancy
_atom_site_symmetry_multiplicity
_atom_site_calc_flag
_atom_site_refinement_flags
_atom_site_disorder_assembly
_atom_site_disorder_group
C2 C 0.2371(5) 0.4060(6) 0.3587(2) 0.0393(12) Uani 1 1 d . . .
C3 C 0.2725(5) 0.3353(6) 0.4194(2) 0.0420(13) Uani 1 1 d . . .
C4 C 0.2799(5) 0.4054(6) 0.4758(2) 0.0417(12) Uani 1 1 d . . .
C5 C 0.2357(5) 0.5505(5) 0.4827(2) 0.0413(13) Uani 1 1 d . . .
C6 C 0.1092(5) 0.5978(6) 0.4533(2) 0.0431(13) Uani 1 1 d . . .
C7 C 0.0249(5) 0.5034(6) 0.4105(2) 0.0422(13) Uani 1 1 d . . .
C8 C 0.3096(5) 0.1958(6) 0.4174(2) 0.0449(13) Uani 1 1 d . . .
C9 C 0.3559(5) 0.1252(6) 0.4697(3) 0.0490(14) Uani 1 1 d . . .
C10 C 0.3676(5) 0.1943(6) 0.5257(2) 0.0491(14) Uani 1 1 d . . .
C11 C 0.3304(5) 0.3332(6) 0.5280(2) 0.0456(13) Uani 1 1 d . . .
C12 C 0.3139(5) 0.6386(6) 0.5230(2) 0.0442(13) Uani 1 1 d . . .
C13 C 0.2667(6) 0.7722(7) 0.5318(2) 0.0514(15) Uani 1 1 d . . .
C14 C 0.1403(6) 0.8204(6) 0.5029(2) 0.0489(14) Uani 1 1 d . . .
C15 C 0.0639(6) 0.7315(6) 0.4632(2) 0.0458(13) Uani 1 1 d . . .
C16 C 0.3619(5) 0.4960(5) 0.33953(19) 0.0381(12) Uani 1 1 d . . .
C17 C 0.3552(5) 0.6404(6) 0.3392(2) 0.0424(12) Uani 1 1 d . . .
C18 C 0.4680(5) 0.7155(6) 0.3182(2) 0.0462(13) Uani 1 1 d . . .
C19 C 0.5902(5) 0.6498(6) 0.3001(2) 0.0481(14) Uani 1 1 d . . .
C20 C 0.5983(5) 0.5070(6) 0.3019(2) 0.0486(14) Uani 1 1 d . . .
C21 C 0.4853(5) 0.4315(6) 0.3223(2) 0.0443(13) Uani 1 1 d . . .
C22 C 0.0391(5) 0.5226(5) 0.3010(2) 0.0398(12) Uani 1 1 d . . .
C23 C 0.0730(5) 0.5193(6) 0.1910(2) 0.0415(12) Uani 1 1 d . . .
C24 C 0.1872(6) 0.4512(7) 0.1548(2) 0.0489(14) Uani 1 1 d . . .
C25 C 0.0786(7) 0.6747(6) 0.1855(3) 0.0558(16) Uani 1 1 d . . .
C26 C -0.0721(6) 0.4601(7) 0.1728(3) 0.0535(15) Uani 1 1 d . . .
N1 N 0.1001(4) 0.4773(4) 0.35520(17) 0.0404(10) Uani 1 1 d . . .
O1 O 0.1154(3) 0.4798(4) 0.25419(14) 0.0439(9) Uani 1 1 d . . .
O2 O -0.0699(3) 0.5902(4) 0.29599(15) 0.0466(9) Uani 1 1 d . . .
H2 H 0.225(4) 0.332(5) 0.3281(19) 0.030(12) Uiso 1 1 d . . .
H7A H 0.006(5) 0.404(6) 0.435(2) 0.064(16) Uiso 1 1 d . . .
H7B H -0.063(4) 0.548(4) 0.3980(17) 0.021(10) Uiso 1 1 d . . .
H8 H 0.300(5) 0.141(5) 0.371(2) 0.061(15) Uiso 1 1 d . . .
H9 H 0.377(4) 0.025(5) 0.4664(18) 0.031(12) Uiso 1 1 d . . .
H10 H 0.411(4) 0.149(5) 0.567(2) 0.038(12) Uiso 1 1 d . . .
H11 H 0.332(5) 0.378(5) 0.566(2) 0.052(15) Uiso 1 1 d . . .
H12 H 0.410(5) 0.605(5) 0.5450(19) 0.037(12) Uiso 1 1 d . . .
H13 H 0.313(5) 0.832(5) 0.561(2) 0.053(16) Uiso 1 1 d . . .
H14 H 0.114(6) 0.931(7) 0.510(3) 0.09(2) Uiso 1 1 d . . .
H15 H -0.029(5) 0.769(5) 0.444(2) 0.055(15) Uiso 1 1 d . . .
H17 H 0.254(5) 0.684(5) 0.352(2) 0.047(13) Uiso 1 1 d . . .
H18 H 0.465(5) 0.825(5) 0.318(2) 0.041(13) Uiso 1 1 d . . .
H19 H 0.663(6) 0.696(6) 0.281(3) 0.077(19) Uiso 1 1 d . . .
H20 H 0.697(5) 0.462(5) 0.2857(19) 0.043(13) Uiso 1 1 d . . .
H21 H 0.482(4) 0.327(5) 0.3188(17) 0.022(11) Uiso 1 1 d . . .
H24A H 0.183(5) 0.343(6) 0.159(2) 0.054(15) Uiso 1 1 d . . .
H24B H 0.287(4) 0.489(4) 0.1658(17) 0.022(10) Uiso 1 1 d . . .
H24C H 0.166(4) 0.477(5) 0.105(2) 0.042(13) Uiso 1 1 d . . .
H25A H 0.184(7) 0.716(7) 0.193(3) 0.09(2) Uiso 1 1 d . . .
H25B H 0.012(6) 0.723(6) 0.210(2) 0.067(18) Uiso 1 1 d . . .
H25C H 0.062(6) 0.697(7) 0.141(3) 0.09(2) Uiso 1 1 d . . .
H26A H -0.071(6) 0.347(7) 0.184(3) 0.078(19) Uiso 1 1 d . . .
H26B H -0.153(5) 0.502(5) 0.200(2) 0.045(13) Uiso 1 1 d . . .
H26C H -0.092(5) 0.473(5) 0.128(2) 0.054(15) Uiso 1 1 d . . .

loop_
_atom_site_aniso_label
_atom_site_aniso_U_11
_atom_site_aniso_U_22
_atom_site_aniso_U_33
_atom_site_aniso_U_23
_atom_site_aniso_U_13
_atom_site_aniso_U_12
C2 0.035(3) 0.043(3) 0.041(3) -0.003(3) 0.008(2) -0.001(2)
C3 0.033(2) 0.050(4) 0.043(3) 0.005(3) 0.005(2) -0.003(2)
C4 0.037(3) 0.049(3) 0.040(3) 0.002(3) 0.004(2) 0.000(2)
C5 0.039(3) 0.050(3) 0.035(3) -0.003(2) 0.005(2) -0.004(2)
C6 0.037(3) 0.056(4) 0.037(3) 0.001(3) 0.006(2) -0.003(3)
C7 0.033(3) 0.056(4) 0.038(3) -0.006(3) 0.006(2) 0.000(3)
C8 0.040(3) 0.046(3) 0.049(3) 0.005(3) 0.005(2) -0.005(3)
C9 0.046(3) 0.043(4) 0.059(3) 0.008(3) 0.007(3) 0.003(3)
C10 0.045(3) 0.058(4) 0.045(3) 0.008(3) 0.005(2) -0.003(3)
C11 0.041(3) 0.053(4) 0.043(3) 0.002(3) 0.005(2) -0.002(3)
C12 0.041(3) 0.052(4) 0.040(3) 0.000(3) 0.010(2) -0.005(3)
C13 0.049(3) 0.061(4) 0.044(3) -0.013(3) 0.008(3) -0.006(3)
C14 0.047(3) 0.054(4) 0.047(3) -0.003(3) 0.008(2) -0.003(3)
C15 0.040(3) 0.056(4) 0.041(3) 0.000(3) 0.008(2) 0.002(3)
C16 0.035(3) 0.047(3) 0.032(2) 0.002(2) 0.001(2) -0.006(2)
C17 0.037(3) 0.045(3) 0.046(3) 0.000(3) 0.003(2) 0.001(2)
C18 0.044(3) 0.049(4) 0.046(3) 0.002(3) 0.002(2) -0.002(3)
C19 0.037(3) 0.062(4) 0.046(3) 0.000(3) 0.009(2) -0.009(3)
C20 0.038(3) 0.060(4) 0.048(3) -0.009(3) 0.005(2) 0.000(3)
C21 0.037(3) 0.051(4) 0.046(3) -0.002(3) 0.007(2) 0.003(3)
C22 0.035(3) 0.049(3) 0.036(3) 0.000(2) 0.006(2) -0.006(2)
C23 0.042(3) 0.052(3) 0.031(2) 0.004(2) 0.003(2) 0.007(3)
C24 0.050(3) 0.056(4) 0.041(3) 0.003(3) 0.004(2) 0.008(3)
C25 0.065(4) 0.045(4) 0.058(4) 0.012(3) 0.012(3) 0.010(3)
C26 0.044(3) 0.073(5) 0.043(3) -0.006(3) -0.004(3) 0.002(3)
N1 0.034(2) 0.052(3) 0.036(2) 0.000(2) 0.0047(17) 0.003(2)
O1 0.0404(18) 0.054(2) 0.0379(18) 0.0004(17) 0.0064(14) 0.0012(17)
O2 0.0333(18) 0.060(2) 0.047(2) 0.0038(18) 0.0043(15) 0.0062(18)

loop_
_atom_type_symbol
_atom_type_description
_atom_type_scat_dispersion_real
_atom_type_scat_dispersion_imag
_atom_type_scat_source
C C 0.0033 0.0016 'International Tables Vol C Tables 4.2.6.8 and 6.1.1.4'
H H 0 0 'International Tables Vol C Tables 4.2.6.8 and 6.1.1.4'
N N 0.0061 0.0033 'International Tables Vol C Tables 4.2.6.8 and 6.1.1.4'
O O 0.0106 0.006 'International Tables Vol C Tables 4.2.6.8 and 6.1.1.4'

loop_
_geom_angle_atom_site_label_1
_geom_angle_atom_site_label_2
_geom_angle_atom_site_label_3
_geom_angle
_geom_angle_site_symmetry_1
_geom_angle_site_symmetry_3
_geom_angle_publ_flag
N1 C2 C3 114.3(4) . . ?
N1 C2 C16 113.6(4) . . ?
C3 C2 C16 111.1(4) . . ?
C8 C3 C4 119.5(5) . . ?
C8 C3 C2 116.9(5) . . ?
C4 C3 C2 123.4(5) . . ?
C11 C4 C3 118.4(5) . . ?
C11 C4 C5 118.3(5) . . ?
C3 C4 C5 123.2(5) . . ?
C6 C5 C12 119.6(5) . . ?
C6 C5 C4 120.0(5) . . ?
C12 C5 C4 120.1(5) . . ?
C15 C6 C5 119.7(5) . . ?
C15 C6 C7 120.6(5) . . ?
C5 C6 C7 119.7(5) . . ?
N1 C7 C6 111.3(4) . . ?
C9 C8 C3 121.3(5) . . ?
C8 C9 C10 119.8(6) . . ?
C11 C10 C9 119.2(5) . . ?
C10 C11 C4 121.7(5) . . ?
C13 C12 C5 119.6(5) . . ?
C12 C13 C14 121.3(6) . . ?
C13 C14 C15 118.3(6) . . ?
C6 C15 C14 121.5(5) . . ?
C21 C16 C17 119.1(5) . . ?
C21 C16 C2 118.6(5) . . ?
C17 C16 C2 122.3(4) . . ?
C18 C17 C16 119.5(5) . . ?
C17 C18 C19 120.8(5) . . ?
C20 C19 C18 119.7(5) . . ?
C21 C20 C19 119.7(5) . . ?
C20 C21 C16 121.1(5) . . ?
O2 C22 O1 125.2(4) . . ?
O2 C22 N1 124.4(4) . . ?
O1 C22 N1 110.4(4) . . ?
O1 C23 C25 109.0(4) . . ?
O1 C23 C26 110.2(4) . . ?
C25 C23 C26 113.1(5) . . ?
O1 C23 C24 102.4(4) . . ?
C25 C23 C24 111.3(5) . . ?
C26 C23 C24 110.4(5) . . ?
C22 N1 C7 118.0(4) . . ?
C22 N1 C2 121.8(4) . . ?
C7 N1 C2 120.2(4) . . ?
C22 O1 C23 120.6(4) . . ?
N1 C2 H2 104(2) . . ?
C3 C2 H2 106(2) . . ?
C16 C2 H2 107(2) . . ?
N1 C7 H7A 110(3) . . ?
C6 C7 H7A 108(3) . . ?
N1 C7 H7B 107(2) . . ?
C6 C7 H7B 109(2) . . ?
H7A C7 H7B 112(3) . . ?
C9 C8 H8 121(3) . . ?
C3 C8 H8 118(3) . . ?
C8 C9 H9 118(3) . . ?
C10 C9 H9 122(2) . . ?
C11 C10 H10 117(2) . . ?
C9 C10 H10 124(2) . . ?
C10 C11 H11 119(3) . . ?
C4 C11 H11 119(3) . . ?
C13 C12 H12 120(3) . . ?
C5 C12 H12 121(3) . . ?
C12 C13 H13 122(3) . . ?
C14 C13 H13 116(3) . . ?
C13 C14 H14 116(3) . . ?
C15 C14 H14 125(3) . . ?
C6 C15 H15 122(3) . . ?
C14 C15 H15 116(3) . . ?
C18 C17 H17 125(3) . . ?
C16 C17 H17 115(3) . . ?
C17 C18 H18 120(2) . . ?
C19 C18 H18 119(2) . . ?
C20 C19 H19 117(4) . . ?
C18 C19 H19 123(4) . . ?
C21 C20 H20 125(2) . . ?
C19 C20 H20 116(2) . . ?
C20 C21 H21 122(2) . . ?
C16 C21 H21 117(2) . . ?
C23 C24 H24A 111(3) . . ?
C23 C24 H24B 113(2) . . ?
H24A C24 H24B 112(4) . . ?
C23 C24 H24C 108(2) . . ?
H24A C24 H24C 107(4) . . ?
H24B C24 H24C 105(3) . . ?
C23 C25 H25A 113(4) . . ?
C23 C25 H25B 114(3) . . ?
H25A C25 H25B 111(5) . . ?
C23 C25 H25C 107(4) . . ?
H25A C25 H25C 100(5) . . ?
H25B C25 H25C 111(5) . . ?
C23 C26 H26A 109(3) . . ?
C23 C26 H26B 112(2) . . ?
H26A C26 H26B 104(4) . . ?
C23 C26 H26C 109(3) . . ?
H26A C26 H26C 109(4) . . ?
H26B C26 H26C 113(4) . . ?

loop_
_geom_bond_atom_site_label_1
_geom_bond_atom_site_label_2
_geom_bond_distance
_geom_bond_site_symmetry_2
_geom_bond_publ_flag
C2 N1 1.461(6) . ?
C2 C3 1.521(7) . ?
C2 C16 1.539(6) . ?
C3 C8 1.399(7) . ?
C3 C4 1.410(7) . ?
C4 C11 1.406(7) . ?
C4 C5 1.479(7) . ?
C5 C6 1.401(7) . ?
C5 C12 1.408(7) . ?
C6 C15 1.386(7) . ?
C6 C7 1.508(7) . ?
C7 N1 1.459(6) . ?
C8 C9 1.388(7) . ?
C9 C10 1.399(8) . ?
C10 C11 1.395(8) . ?
C12 C13 1.388(8) . ?
C13 C14 1.398(8) . ?
C14 C15 1.398(7) . ?
C16 C21 1.389(7) . ?
C16 C17 1.402(7) . ?
C17 C18 1.387(7) . ?
C18 C19 1.389(7) . ?
C19 C20 1.388(8) . ?
C20 C21 1.384(7) . ?
C22 O2 1.217(6) . ?
C22 O1 1.348(5) . ?
C22 N1 1.367(6) . ?
C23 O1 1.475(5) . ?
C23 C25 1.513(8) . ?
C23 C26 1.515(7) . ?
C23 C24 1.519(7) . ?
C2 H2 0.98(4) . ?
C7 H7A 1.13(6) . ?
C7 H7B 0.96(4) . ?
C8 H8 1.15(5) . ?
C9 H9 0.99(5) . ?
C10 H10 1.06(4) . ?
C11 H11 0.94(5) . ?
C12 H12 1.05(4) . ?
C13 H13 0.95(5) . ?
C14 H14 1.11(7) . ?
C15 H15 1.02(5) . ?
C17 H17 1.09(5) . ?
C18 H18 1.06(5) . ?
C19 H19 0.93(6) . ?
C20 H20 1.10(4) . ?
C21 H21 1.01(4) . ?
C24 H24A 1.06(5) . ?
C24 H24B 1.02(4) . ?
C24 H24C 1.12(4) . ?
C25 H25A 1.07(7) . ?
C25 H25B 0.97(6) . ?
C25 H25C 1.00(6) . ?
C26 H26A 1.12(6) . ?
C26 H26B 1.07(5) . ?
C26 H26C 1.00(5) . ?

loop_
_cod_related_entry_id
_cod_related_entry_database
_cod_related_entry_code
1 ChemSpider 26995371
